data_4317474
loop_
_publ_author_name
'Masami Yonemura'
'Keisuke Arimura'
'Koji Inoue'
'Naoki Usuki'
'Masaaki Ohba'
'Hisashi \=Okawa'

_publ_contact_author_email ' okawascc@mbox.nc.kyushu-u.ac.jp '
_publ_contact_author_fax ' 81-92-642-2607 '
_publ_contact_author_name ' Hisashi Okawa'
_publ_contact_author_phone ' 81-92-642-2596 '
_publ_section_title
;
 Coordination-Position Isomeric MIICuIIand CuIIMII (M = Co, Ni, Zn)
 Complexes Derived from Macrocyclic Compartmental Ligands
;
_journal_name_full 'Inorganic Chemistry'
_journal_page_first 582
_journal_page_last 589
_journal_paper_doi 10.1021/ic010499d
_journal_volume 41
_journal_year 2002
_chemical_formula_sum 'C28 H38 Br2 Cl2 Cu N6 Ni O12'
_chemical_formula_weight 1003.60
_space_group_IT_number 2
_symmetry_cell_setting triclinic
_symmetry_Int_Tables_number 2
_symmetry_space_group_name_Hall '-P 1'
_symmetry_space_group_name_H-M 'P -1'
_audit_creation_date 'Sun May 27 00:28:46 2001'
_audit_creation_method 'by teXsan'
_cell_angle_alpha 96.98(3)
_cell_angle_beta 94.36(2)
_cell_angle_gamma 75.20(2)
_cell_formula_units_Z 2
_cell_length_a 11.260(2)
_cell_length_b 16.359(6)
_cell_length_c 10.853(4)
_cell_measurement_reflns_used 25
_cell_measurement_temperature 296.2
_cell_measurement_theta_max 15.0
_cell_measurement_theta_min 14.9
_cell_volume 1916.4(11)
_computing_cell_refinement 'MSC/AFC Diffractometer Control'
_computing_data_collection 'MSC/AFC Diffractometer Control'
_computing_data_reduction 'teXsan Ver. 1.11'
_computing_publication_material 'teXsan Ver. 1.11'
_computing_structure_refinement 'teXsan Ver. 1.10'
_computing_structure_solution DirectMethod
_diffrn_measurement_device_type 'Rigaku AFC7R'
_diffrn_measurement_method \w-2\q
_diffrn_radiation_type 'Mo K\a'
_diffrn_radiation_wavelength 0.7107
_diffrn_reflns_av_R_equivalents 0.246
_diffrn_reflns_limit_h_max 0
_diffrn_reflns_limit_h_min 0
_diffrn_reflns_limit_k_max 0
_diffrn_reflns_limit_k_min 0
_diffrn_reflns_limit_l_max 0
_diffrn_reflns_limit_l_min 0
_diffrn_reflns_number 9120
_diffrn_standards_decay_% 1.29
_diffrn_standards_interval_count 150
_diffrn_standards_number 3
_exptl_absorpt_coefficient_mu 3.341
_exptl_absorpt_correction_T_max 1.000
_exptl_absorpt_correction_T_min 0.780
_exptl_absorpt_correction_type psi-scan
_exptl_absorpt_process_details '(North, Phillips & Mathews, 1968)'
_exptl_crystal_colour green
_exptl_crystal_density_diffrn 1.739
_exptl_crystal_density_method 'not measured'
_exptl_crystal_description prismatic
_exptl_crystal_size_max 0.700
_exptl_crystal_size_mid 0.600
_exptl_crystal_size_min 0.600
_refine_diff_density_max 1.05
_refine_diff_density_min -1.23
_refine_ls_extinction_method none
_refine_ls_goodness_of_fit_ref 3.870
_refine_ls_hydrogen_treatment noref
_refine_ls_number_parameters 469
_refine_ls_number_reflns 6379
_refine_ls_R_factor_gt 0.0000
_refine_ls_shift/su_max 0.0210
_refine_ls_structure_factor_coef F
_refine_ls_weighting_details 'w = 1/[\s^2^(Fo) + 0.00000|Fo|^2^]'
_refine_ls_weighting_scheme calc
_refine_ls_wR_factor_ref 0.0350
_reflns_number_gt 0
_reflns_number_total 0
_reflns_threshold_expression F^2^>2.0\s(F^2^)
_cod_data_source_file ic010499d_1.cif
_cod_data_source_block '[NiCu(en)(dmf)2](ClO4)2'
_cod_original_cell_volume 1916.5(9)
_cod_original_sg_symbol_H-M 'P -1 '
_cod_original_formula_sum 'C28 H38 Br2 Cl2 Cu N6 O12 Ni '
_cod_database_code 4317474

loop_
_symmetry_equiv_pos_as_xyz
x,y,z
-x,-y,-z

loop_
_atom_site_label
_atom_site_type_symbol
_atom_site_fract_x
_atom_site_fract_y
_atom_site_fract_z
_atom_site_U_iso_or_equiv
_atom_site_adp_type
_atom_site_occupancy
_atom_site_calc_flag
_atom_site_refinement_flags
_atom_site_disorder_assembly
_atom_site_disorder_group
Br(1) Br -0.38443(6) 0.47967(5) -0.39369(7) 0.0797(3) Uani 1.00 d . . .
Br(2) Br 0.72974(5) 0.08396(4) 0.23290(6) 0.0610(2) Uani 1.00 d . . .
Cu Cu 0.12363(5) 0.23515(4) -0.03564(6) 0.0340(2) Uani 1.00 d . . .
Ni Ni 0.23502(5) 0.33007(4) -0.19049(5) 0.0298(2) Uani 1.00 d . . .
Cl(1) Cl 0.7045(2) 0.0945(1) 0.7138(2) 0.0602(5) Uani 1.00 d . . .
Cl(2) Cl 0.1177(2) 0.27624(10) 0.2890(1) 0.0602(5) Uani 1.00 d . . .
O(1) O 0.0743(3) 0.3497(2) -0.0806(3) 0.0304(9) Uani 1.00 d . . .
O(2) O 0.2841(3) 0.2290(2) -0.0875(3) 0.0330(10) Uani 1.00 d . . .
O(3) O 0.3585(3) 0.2924(2) -0.3251(3) 0.042(1) Uani 1.00 d . . .
O(4) O 0.1326(3) 0.2547(2) -0.3033(3) 0.044(1) Uani 1.00 d . . .
O(5) O 0.5997(4) 0.0688(3) 0.7461(5) 0.109(2) Uani 1.00 d . . .
O(6) O 0.6757(4) 0.1841(3) 0.7116(4) 0.088(2) Uani 1.00 d . . .
O(7) O 0.7374(5) 0.0559(3) 0.5951(5) 0.122(2) Uani 1.00 d . . .
O(8) O 0.8010(5) 0.0703(3) 0.7999(6) 0.153(3) Uani 1.00 d . . .
O(9) O 0.1491(6) 0.3279(3) 0.3905(4) 0.135(2) Uani 1.00 d . . .
O(10) O 0.1520(4) 0.1887(2) 0.3049(4) 0.086(2) Uani 1.00 d . . .
O(11) O 0.1644(4) 0.2929(2) 0.1800(3) 0.069(1) Uani 1.00 d . . .
O(12) O -0.0149(5) 0.3002(3) 0.2724(5) 0.123(2) Uani 1.00 d . . .
N(1) N 0.1721(3) 0.4557(2) -0.2372(3) 0.032(1) Uani 1.00 d . . .
N(2) N 0.3686(3) 0.3768(2) -0.0787(3) 0.032(1) Uani 1.00 d . . .
N(3) N 0.1756(3) 0.1205(2) 0.0075(4) 0.035(1) Uani 1.00 d . . .
N(4) N -0.0393(3) 0.2219(2) -0.0320(4) 0.034(1) Uani 1.00 d . . .
N(5) N 0.4276(4) 0.1964(3) -0.4881(4) 0.050(2) Uani 1.00 d . . .
N(6) N 0.0119(4) 0.1847(3) -0.4244(4) 0.060(2) Uani 1.00 d . . .
C(1) C -0.0317(4) 0.3775(3) -0.1446(4) 0.031(1) Uani 1.00 d . . .
C(2) C -0.1309(4) 0.3369(3) -0.1543(4) 0.031(1) Uani 1.00 d . . .
C(3) C -0.2350(4) 0.3684(3) -0.2300(5) 0.041(2) Uani 1.00 d . . .
C(4) C -0.2411(4) 0.4371(3) -0.2918(5) 0.044(2) Uani 1.00 d . . .
C(5) C -0.1489(4) 0.4810(3) -0.2793(4) 0.040(2) Uani 1.00 d . . .
C(6) C -0.0452(4) 0.4511(3) -0.2057(4) 0.032(1) Uani 1.00 d . . .
C(7) C 0.0524(4) 0.4991(3) -0.1811(4) 0.035(1) Uani 1.00 d . . .
C(8) C 0.1582(5) 0.4586(3) -0.3736(5) 0.047(2) Uani 1.00 d . . .
C(9) C 0.2657(5) 0.5029(3) -0.1833(5) 0.045(2) Uani 1.00 d . . .
C(10) C 0.3876(4) 0.4422(3) -0.1513(5) 0.044(2) Uani 1.00 d . . .
C(11) C 0.3295(4) 0.4114(3) 0.0478(5) 0.046(2) Uani 1.00 d . . .
C(12) C 0.4851(4) 0.3093(3) -0.0705(5) 0.043(2) Uani 1.00 d . . .
C(13) C 0.3820(4) 0.1973(3) -0.0166(4) 0.032(1) Uani 1.00 d . . .
C(14) C 0.4824(4) 0.2352(3) -0.0010(4) 0.036(2) Uani 1.00 d . . .
C(15) C 0.5837(4) 0.2003(3) 0.0733(5) 0.042(2) Uani 1.00 d . . .
C(16) C 0.5891(4) 0.1297(3) 0.1290(5) 0.041(2) Uani 1.00 d . . .
C(17) C 0.4936(4) 0.0904(3) 0.1174(4) 0.039(2) Uani 1.00 d . . .
C(18) C 0.3877(4) 0.1257(3) 0.0461(4) 0.033(1) Uani 1.00 d . . .
C(19) C 0.2845(4) 0.0855(3) 0.0446(4) 0.038(2) Uani 1.00 d . . .
C(20) C 0.0735(4) 0.0794(3) 0.0079(5) 0.045(2) Uani 1.00 d . . .
C(21) C -0.0433(4) 0.1481(3) 0.0328(5) 0.043(2) Uani 1.00 d . . .
C(22) C -0.1309(4) 0.2635(3) -0.0925(4) 0.037(2) Uani 1.00 d . . .
C(23) C 0.3747(4) 0.2192(3) -0.3820(5) 0.042(2) Uani 1.00 d . . .
C(24) C 0.4736(7) 0.2557(4) -0.5496(6) 0.102(3) Uani 1.00 d . . .
C(25) C 0.4392(6) 0.1111(4) -0.5507(6) 0.075(2) Uani 1.00 d . . .
C(26) C 0.0485(5) 0.2530(4) -0.3822(5) 0.045(2) Uani 1.00 d . . .
C(27) C 0.0706(7) 0.1036(5) -0.3858(8) 0.112(3) Uani 1.00 d . . .
C(28) C -0.0902(7) 0.1895(6) -0.5183(6) 0.123(4) Uani 1.00 d . . .
H(1) H -0.3049 0.3425 -0.2371 0.0487 Uiso 1.00 calc . . .
H(2) H -0.1570 0.5324 -0.3234 0.0486 Uiso 1.00 calc . . .
H(3) H 0.0670 0.5099 -0.0922 0.0413 Uiso 1.00 calc . . .
H(4) H 0.0226 0.5549 -0.2112 0.0413 Uiso 1.00 calc . . .
H(5) H 0.1346 0.5162 -0.3960 0.0553 Uiso 1.00 calc . . .
H(6) H 0.2335 0.4306 -0.4139 0.0553 Uiso 1.00 calc . . .
H(7) H 0.0959 0.4310 -0.4107 0.0553 Uiso 1.00 calc . . .
H(8) H 0.2772 0.5410 -0.2403 0.0545 Uiso 1.00 calc . . .
H(9) H 0.2357 0.5383 -0.1081 0.0545 Uiso 1.00 calc . . .
H(10) H 0.4442 0.4731 -0.1055 0.0533 Uiso 1.00 calc . . .
H(11) H 0.4284 0.4155 -0.2270 0.0533 Uiso 1.00 calc . . .
H(12) H 0.3895 0.4381 0.0939 0.0517 Uiso 1.00 calc . . .
H(13) H 0.2533 0.4560 0.0447 0.0517 Uiso 1.00 calc . . .
H(14) H 0.3166 0.3694 0.0935 0.0517 Uiso 1.00 calc . . .
H(15) H 0.5097 0.2887 -0.1550 0.0503 Uiso 1.00 calc . . .
H(16) H 0.5495 0.3363 -0.0327 0.0503 Uiso 1.00 calc . . .
H(17) H 0.6531 0.2270 0.0851 0.0482 Uiso 1.00 calc . . .
H(18) H 0.4997 0.0379 0.1579 0.0468 Uiso 1.00 calc . . .
H(19) H 0.3013 0.0282 0.0720 0.0443 Uiso 1.00 calc . . .
H(20) H 0.0640 0.0465 -0.0726 0.0535 Uiso 1.00 calc . . .
H(21) H 0.0903 0.0376 0.0681 0.0535 Uiso 1.00 calc . . .
H(22) H -0.0479 0.1632 0.1230 0.0527 Uiso 1.00 calc . . .
H(23) H -0.1155 0.1270 0.0075 0.0527 Uiso 1.00 calc . . .
H(24) H -0.2075 0.2449 -0.0960 0.0428 Uiso 1.00 calc . . .
H(25) H 0.3469 0.1757 -0.3475 0.0489 Uiso 1.00 calc . . .
H(26) H 0.5372 0.2736 -0.4976 0.1022 Uiso 1.00 calc . . .
H(27) H 0.5095 0.2278 -0.6262 0.1022 Uiso 1.00 calc . . .
H(28) H 0.4104 0.3034 -0.5666 0.1022 Uiso 1.00 calc . . .
H(29) H 0.3597 0.1005 -0.5711 0.0833 Uiso 1.00 calc . . .
H(30) H 0.4792 0.1048 -0.6296 0.0833 Uiso 1.00 calc . . .
H(31) H 0.4862 0.0695 -0.5021 0.0833 Uiso 1.00 calc . . .
H(32) H 0.0047 0.3075 -0.4158 0.0540 Uiso 1.00 calc . . .
H(33) H 0.0665 0.1024 -0.2975 0.1262 Uiso 1.00 calc . . .
H(34) H 0.0331 0.0591 -0.4260 0.1262 Uiso 1.00 calc . . .
H(35) H 0.1563 0.0858 -0.4045 0.1262 Uiso 1.00 calc . . .
H(36) H -0.1643 0.2283 -0.4894 0.1251 Uiso 1.00 calc . . .
H(37) H -0.0710 0.2100 -0.5935 0.1251 Uiso 1.00 calc . . .
H(38) H -0.1069 0.1354 -0.5428 0.1251 Uiso 1.00 calc . . .

loop_
_atom_site_aniso_label
_atom_site_aniso_U_11
_atom_site_aniso_U_22
_atom_site_aniso_U_33
_atom_site_aniso_U_12
_atom_site_aniso_U_13
_atom_site_aniso_U_23
Br(1) 0.0531(4) 0.1110(6) 0.0841(5) -0.0273(4) -0.0367(4) 0.0557(5)
Br(2) 0.0356(3) 0.0847(5) 0.0585(4) -0.0072(3) -0.0153(3) 0.0197(4)
Cu 0.0277(3) 0.0356(4) 0.0425(4) -0.0131(3) -0.0049(3) 0.0120(3)
Ni 0.0295(3) 0.0344(4) 0.0283(4) -0.0136(3) -0.0002(3) 0.0035(3)
Cl(1) 0.069(1) 0.055(1) 0.060(1) -0.0208(9) -0.0104(8) 0.0125(8)
Cl(2) 0.092(1) 0.0451(9) 0.0418(9) -0.0122(9) 0.0052(8) 0.0081(7)
O(1) 0.023(2) 0.034(2) 0.034(2) -0.009(1) -0.005(1) 0.006(2)
O(2) 0.027(2) 0.039(2) 0.036(2) -0.012(2) -0.009(1) 0.013(2)
O(3) 0.044(2) 0.044(2) 0.039(2) -0.015(2) 0.006(2) -0.002(2)
O(4) 0.042(2) 0.051(2) 0.040(2) -0.019(2) -0.003(2) -0.006(2)
O(5) 0.107(4) 0.124(5) 0.122(4) -0.060(4) 0.011(3) 0.038(4)
O(6) 0.098(4) 0.050(3) 0.116(4) -0.023(3) -0.020(3) 0.012(3)
O(7) 0.135(5) 0.120(5) 0.105(4) -0.029(4) 0.037(4) -0.031(4)
O(8) 0.160(5) 0.126(5) 0.180(6) -0.055(4) -0.123(5) 0.078(4)
O(9) 0.269(7) 0.101(4) 0.047(3) -0.087(5) -0.012(4) -0.019(3)
O(10) 0.128(4) 0.044(3) 0.085(3) -0.005(3) 0.008(3) 0.029(2)
O(11) 0.110(4) 0.069(3) 0.037(2) -0.037(3) 0.016(2) 0.003(2)
O(12) 0.092(4) 0.105(4) 0.172(6) -0.002(3) 0.036(4) 0.043(4)
N(1) 0.034(2) 0.034(2) 0.033(2) -0.014(2) 0.001(2) 0.006(2)
N(2) 0.029(2) 0.036(2) 0.036(2) -0.016(2) 0.003(2) 0.002(2)
N(3) 0.026(2) 0.033(2) 0.049(3) -0.012(2) -0.005(2) 0.009(2)
N(4) 0.031(2) 0.034(2) 0.042(3) -0.012(2) -0.003(2) 0.012(2)
N(5) 0.055(3) 0.048(3) 0.041(3) -0.006(2) 0.007(2) -0.005(2)
N(6) 0.070(4) 0.081(4) 0.042(3) -0.047(3) -0.013(3) 0.002(3)
C(1) 0.031(3) 0.031(3) 0.028(3) -0.005(2) -0.001(2) 0.000(2)
C(2) 0.026(3) 0.033(3) 0.033(3) -0.006(2) 0.000(2) 0.005(2)
C(3) 0.030(3) 0.049(3) 0.044(3) -0.012(3) -0.007(2) 0.013(3)
C(4) 0.034(3) 0.053(4) 0.044(3) -0.005(3) -0.015(2) 0.016(3)
C(5) 0.037(3) 0.042(3) 0.040(3) -0.005(3) -0.002(2) 0.012(3)
C(6) 0.032(3) 0.031(3) 0.032(3) -0.008(2) 0.001(2) 0.002(2)
C(7) 0.039(3) 0.031(3) 0.038(3) -0.011(2) 0.000(2) 0.006(2)
C(8) 0.057(4) 0.053(4) 0.034(3) -0.014(3) 0.001(3) 0.013(3)
C(9) 0.054(4) 0.039(3) 0.052(4) -0.028(3) -0.004(3) 0.008(3)
C(10) 0.039(3) 0.050(4) 0.053(4) -0.025(3) -0.002(3) 0.011(3)
C(11) 0.048(3) 0.057(4) 0.037(3) -0.024(3) -0.001(3) -0.004(3)
C(12) 0.028(3) 0.056(4) 0.045(3) -0.017(3) -0.002(2) 0.003(3)
C(13) 0.030(3) 0.036(3) 0.031(3) -0.010(2) 0.000(2) 0.004(2)
C(14) 0.029(3) 0.041(3) 0.041(3) -0.012(2) 0.000(2) 0.006(2)
C(15) 0.027(3) 0.057(4) 0.043(3) -0.014(3) -0.005(2) 0.008(3)
C(16) 0.024(3) 0.050(4) 0.043(3) 0.000(2) -0.010(2) 0.009(3)
C(17) 0.035(3) 0.039(3) 0.038(3) -0.003(2) -0.002(2) 0.007(2)
C(18) 0.028(3) 0.036(3) 0.033(3) -0.007(2) -0.003(2) 0.003(2)
C(19) 0.042(3) 0.031(3) 0.039(3) -0.009(2) -0.002(2) 0.002(2)
C(20) 0.041(3) 0.041(3) 0.061(4) -0.022(3) -0.010(3) 0.019(3)
C(21) 0.036(3) 0.049(3) 0.053(4) -0.020(3) -0.004(3) 0.020(3)
C(22) 0.031(3) 0.044(3) 0.039(3) -0.018(2) 0.002(2) 0.005(3)
C(23) 0.034(3) 0.053(4) 0.040(3) -0.011(3) 0.002(2) 0.008(3)
C(24) 0.146(7) 0.083(6) 0.083(6) -0.026(5) 0.063(5) 0.006(4)
C(25) 0.080(5) 0.063(5) 0.068(5) -0.002(4) 0.001(4) -0.011(4)
C(26) 0.050(4) 0.055(4) 0.036(3) -0.020(3) 0.000(3) 0.007(3)
C(27) 0.140(8) 0.060(5) 0.143(8) -0.045(5) -0.015(6) 0.002(5)
C(28) 0.119(7) 0.218(10) 0.073(5) -0.127(7) -0.045(5) 0.029(6)

loop_
_atom_type_symbol
_atom_type_description
_atom_type_scat_dispersion_real
_atom_type_scat_dispersion_imag
_atom_type_scat_source
C C 0.003 0.002
;International Tables for Crystallography
(1992, Vol. C, Tables 4.2.6.8 and 6.1.1.1)
;
H H 0.000 0.000
;International Tables for Crystallography
(1992, Vol. C, Table 6.1.1.2)
;
O O 0.011 0.006
;International Tables for Crystallography
(1992, Vol. C, Tables 4.2.6.8 and 6.1.1.1)
;
N N 0.006 0.003
;International Tables for Crystallography
(1992, Vol. C, Tables 4.2.6.8 and 6.1.1.1)
;
Br Br -0.290 2.459
;International Tables for Crystallography
(1992, Vol. C, Tables 4.2.6.8 and 6.1.1.1)
;
Cl Cl 0.148 0.159
;International Tables for Crystallography
(1992, Vol. C, Tables 4.2.6.8 and 6.1.1.1)
;
Cu Cu 0.320 1.265
;International Tables for Crystallography
(1992, Vol. C, Tables 4.2.6.8 and 6.1.1.1)
;
Ni Ni 0.339 1.112
;International Tables for Crystallography
(1992, Vol. C, Tables 4.2.6.8 and 6.1.1.1)
;

loop_
_geom_angle_atom_site_label_1
_geom_angle_atom_site_label_2
_geom_angle_atom_site_label_3
_geom_angle
_geom_angle_site_symmetry_1
_geom_angle_site_symmetry_2
_geom_angle_site_symmetry_3
_geom_angle_publ_flag
O(1) Cu O(2) 88.0(1) 0_555 0_555 0_555 yes
O(1) Cu N(3) 178.9(1) 0_555 0_555 0_555 yes
O(1) Cu N(4) 95.3(1) 0_555 0_555 0_555 yes
O(2) Cu N(3) 90.9(1) 0_555 0_555 0_555 yes
O(2) Cu N(4) 162.5(2) 0_555 0_555 0_555 yes
N(3) Cu N(4) 85.6(2) 0_555 0_555 0_555 yes
O(1) Ni O(2) 78.2(1) 0_555 0_555 0_555 yes
O(1) Ni O(3) 164.1(1) 0_555 0_555 0_555 yes
O(1) Ni O(4) 79.1(1) 0_555 0_555 0_555 yes
O(1) Ni N(1) 89.4(1) 0_555 0_555 0_555 yes
O(1) Ni N(2) 107.7(1) 0_555 0_555 0_555 yes
O(2) Ni O(3) 101.0(1) 0_555 0_555 0_555 yes
O(2) Ni O(4) 84.5(1) 0_555 0_555 0_555 yes
O(2) Ni N(1) 160.8(1) 0_555 0_555 0_555 yes
O(2) Ni N(2) 85.2(1) 0_555 0_555 0_555 yes
O(3) Ni O(4) 84.9(1) 0_555 0_555 0_555 yes
O(3) Ni N(1) 94.9(1) 0_555 0_555 0_555 yes
O(3) Ni N(2) 88.0(1) 0_555 0_555 0_555 yes
O(4) Ni N(1) 107.7(1) 0_555 0_555 0_555 yes
O(4) Ni N(2) 166.2(1) 0_555 0_555 0_555 yes
N(1) Ni N(2) 84.7(1) 0_555 0_555 0_555 yes
O(5) Cl(1) O(6) 110.4(3) 0_555 0_555 0_555 yes
O(5) Cl(1) O(7) 108.6(3) 0_555 0_555 0_555 yes
O(5) Cl(1) O(8) 109.6(3) 0_555 0_555 0_555 yes
O(6) Cl(1) O(7) 108.5(3) 0_555 0_555 0_555 yes
O(6) Cl(1) O(8) 109.5(3) 0_555 0_555 0_555 yes
O(7) Cl(1) O(8) 110.3(4) 0_555 0_555 0_555 yes
O(9) Cl(2) O(10) 113.8(3) 0_555 0_555 0_555 yes
O(9) Cl(2) O(11) 110.2(3) 0_555 0_555 0_555 yes
O(9) Cl(2) O(12) 107.0(3) 0_555 0_555 0_555 yes
O(10) Cl(2) O(11) 111.7(3) 0_555 0_555 0_555 yes
O(10) Cl(2) O(12) 107.1(3) 0_555 0_555 0_555 yes
O(11) Cl(2) O(12) 106.5(3) 0_555 0_555 0_555 yes
Cu O(1) Ni 92.1(1) 0_555 0_555 0_555 yes
Cu O(1) C(1) 121.1(3) 0_555 0_555 0_555 yes
Ni O(1) C(1) 113.2(3) 0_555 0_555 0_555 yes
Cu O(2) Ni 96.9(1) 0_555 0_555 0_555 yes
Cu O(2) C(13) 119.9(3) 0_555 0_555 0_555 yes
Ni O(2) C(13) 134.2(3) 0_555 0_555 0_555 yes
Ni O(3) C(23) 119.9(3) 0_555 0_555 0_555 yes
Ni O(4) C(26) 146.9(4) 0_555 0_555 0_555 yes
Ni N(1) C(7) 111.3(3) 0_555 0_555 0_555 yes
Ni N(1) C(8) 111.7(3) 0_555 0_555 0_555 yes
Ni N(1) C(9) 107.1(3) 0_555 0_555 0_555 yes
C(7) N(1) C(8) 109.1(4) 0_555 0_555 0_555 yes
C(7) N(1) C(9) 107.9(4) 0_555 0_555 0_555 yes
C(8) N(1) C(9) 109.8(4) 0_555 0_555 0_555 yes
Ni N(2) C(10) 101.6(3) 0_555 0_555 0_555 yes
Ni N(2) C(11) 113.6(3) 0_555 0_555 0_555 yes
Ni N(2) C(12) 110.5(3) 0_555 0_555 0_555 yes
C(10) N(2) C(11) 112.6(4) 0_555 0_555 0_555 yes
C(10) N(2) C(12) 109.0(4) 0_555 0_555 0_555 yes
C(11) N(2) C(12) 109.2(4) 0_555 0_555 0_555 yes
Cu N(3) C(19) 124.1(3) 0_555 0_555 0_555 yes
Cu N(3) C(20) 113.3(3) 0_555 0_555 0_555 yes
C(19) N(3) C(20) 122.2(4) 0_555 0_555 0_555 yes
Cu N(4) C(21) 112.1(3) 0_555 0_555 0_555 yes
Cu N(4) C(22) 124.0(3) 0_555 0_555 0_555 yes
C(21) N(4) C(22) 123.2(4) 0_555 0_555 0_555 yes
C(23) N(5) C(24) 121.6(5) 0_555 0_555 0_555 yes
C(23) N(5) C(25) 120.7(5) 0_555 0_555 0_555 yes
C(24) N(5) C(25) 117.7(5) 0_555 0_555 0_555 yes
C(26) N(6) C(27) 122.2(5) 0_555 0_555 0_555 yes
C(26) N(6) C(28) 120.1(6) 0_555 0_555 0_555 yes
C(27) N(6) C(28) 117.6(6) 0_555 0_555 0_555 yes
O(1) C(1) C(2) 123.7(4) 0_555 0_555 0_555 yes
O(1) C(1) C(6) 117.6(4) 0_555 0_555 0_555 yes
C(2) C(1) C(6) 118.7(4) 0_555 0_555 0_555 yes
C(1) C(2) C(3) 118.9(4) 0_555 0_555 0_555 yes
C(1) C(2) C(22) 124.3(4) 0_555 0_555 0_555 yes
C(3) C(2) C(22) 116.8(4) 0_555 0_555 0_555 yes
C(2) C(3) C(4) 120.1(4) 0_555 0_555 0_555 yes
Br(1) C(4) C(3) 119.5(4) 0_555 0_555 0_555 yes
Br(1) C(4) C(5) 117.9(4) 0_555 0_555 0_555 yes
C(3) C(4) C(5) 122.6(4) 0_555 0_555 0_555 yes
C(4) C(5) C(6) 118.4(4) 0_555 0_555 0_555 yes
C(1) C(6) C(5) 121.1(4) 0_555 0_555 0_555 yes
C(1) C(6) C(7) 118.0(4) 0_555 0_555 0_555 yes
C(5) C(6) C(7) 120.8(4) 0_555 0_555 0_555 yes
N(1) C(7) C(6) 114.8(4) 0_555 0_555 0_555 yes
N(1) C(9) C(10) 111.5(4) 0_555 0_555 0_555 yes
N(2) C(10) C(9) 110.6(4) 0_555 0_555 0_555 yes
N(2) C(12) C(14) 116.6(4) 0_555 0_555 0_555 yes
O(2) C(13) C(14) 120.6(4) 0_555 0_555 0_555 yes
O(2) C(13) C(18) 120.8(4) 0_555 0_555 0_555 yes
C(14) C(13) C(18) 118.6(4) 0_555 0_555 0_555 yes
C(12) C(14) C(13) 121.4(4) 0_555 0_555 0_555 yes
C(12) C(14) C(15) 119.2(4) 0_555 0_555 0_555 yes
C(13) C(14) C(15) 119.3(4) 0_555 0_555 0_555 yes
C(14) C(15) C(16) 121.1(5) 0_555 0_555 0_555 yes
Br(2) C(16) C(15) 120.0(4) 0_555 0_555 0_555 yes
Br(2) C(16) C(17) 117.9(4) 0_555 0_555 0_555 yes
C(15) C(16) C(17) 122.0(4) 0_555 0_555 0_555 yes
C(16) C(17) C(18) 118.4(4) 0_555 0_555 0_555 yes
C(13) C(18) C(17) 120.6(4) 0_555 0_555 0_555 yes
C(13) C(18) C(19) 123.1(4) 0_555 0_555 0_555 yes
C(17) C(18) C(19) 116.3(4) 0_555 0_555 0_555 yes
N(3) C(19) C(18) 123.1(4) 0_555 0_555 0_555 yes
N(3) C(20) C(21) 108.3(4) 0_555 0_555 0_555 yes
N(4) C(21) C(20) 108.2(4) 0_555 0_555 0_555 yes
N(4) C(22) C(2) 124.6(4) 0_555 0_555 0_555 yes
O(3) C(23) N(5) 123.9(5) 0_555 0_555 0_555 yes
O(4) C(26) N(6) 124.4(5) 0_555 0_555 0_555 yes

loop_
_geom_bond_atom_site_label_1
_geom_bond_atom_site_label_2
_geom_bond_distance
_geom_bond_site_symmetry_1
_geom_bond_site_symmetry_2
_geom_bond_publ_flag
Br(1) Br(1) 3.334(1) . 2_464 yes
Br(1) C(3) 2.841(5) . . yes
Br(1) C(4) 1.912(4) . . yes
Br(1) C(5) 2.846(5) . . yes
Br(2) C(15) 2.845(5) . . yes
Br(2) C(16) 1.915(4) . . yes
Br(2) C(17) 2.834(5) . . yes
Cu Ni 2.9594(9) . . yes
Cu O(1) 1.925(3) . . yes
Cu O(2) 1.907(3) . . yes
Cu O(4) 2.973(3) . . yes
Cu O(11) 2.470(4) . . yes
Cu N(3) 1.921(4) . . yes
Cu N(4) 1.905(4) . . yes
Cu C(1) 2.855(4) . . yes
Cu C(2) 3.189(4) . . yes
Cu C(13) 2.812(4) . . yes
Cu C(18) 3.178(4) . . yes
Cu C(19) 2.836(5) . . yes
Cu C(20) 2.846(5) . . yes
Cu C(21) 2.820(5) . . yes
Cu C(22) 2.817(5) . . yes
Ni O(1) 2.177(3) . . yes
Ni O(2) 2.045(3) . . yes
Ni O(3) 2.025(3) . . yes
Ni O(4) 2.120(3) . . yes
Ni N(1) 2.107(4) . . yes
Ni N(2) 2.099(4) . . yes
Ni C(1) 2.968(4) . . yes
Ni C(6) 3.273(4) . . yes
Ni C(7) 2.991(5) . . yes
Ni C(8) 2.991(5) . . yes
Ni C(9) 2.925(5) . . yes
Ni C(10) 2.794(5) . . yes
Ni C(11) 3.010(5) . . yes
Ni C(12) 2.967(5) . . yes
Ni C(13) 3.115(5) . . yes
Ni C(23) 2.865(5) . . yes
Ni C(26) 3.222(6) . . yes
Cl(1) O(5) 1.429(4) . . yes
Cl(1) O(6) 1.421(4) . . yes
Cl(1) O(7) 1.398(5) . . yes
Cl(1) O(8) 1.388(4) . . yes
Cl(2) O(9) 1.385(4) . . yes
Cl(2) O(10) 1.413(4) . . yes
Cl(2) O(11) 1.413(4) . . yes
Cl(2) O(12) 1.446(5) . . yes
O(1) O(2) 2.664(4) . . yes
O(1) O(4) 2.737(4) . . yes
O(1) O(11) 3.101(5) . . yes
O(1) N(1) 3.015(5) . . yes
O(1) N(4) 2.832(4) . . yes
O(1) C(1) 1.336(5) . . yes
O(1) C(2) 2.439(5) . . yes
O(1) C(6) 2.352(5) . . yes
O(1) C(7) 2.743(5) . . yes
O(1) C(22) 2.987(5) . . yes
O(2) O(3) 3.139(4) . . yes
O(2) O(4) 2.800(4) . . yes
O(2) O(11) 3.236(5) . . yes
O(2) N(2) 2.806(4) . . yes
O(2) N(3) 2.728(5) . . yes
O(2) C(11) 3.306(6) . . yes
O(2) C(12) 2.878(5) . . yes
O(2) C(13) 1.323(5) . . yes
O(2) C(14) 2.377(5) . . yes
O(2) C(18) 2.376(5) . . yes
O(2) C(19) 2.893(6) . . yes
O(3) O(4) 2.799(4) . . yes
O(3) N(1) 3.045(5) . . yes
O(3) N(2) 2.865(5) . . yes
O(3) N(5) 2.261(5) . . yes
O(3) C(8) 3.129(6) . . yes
O(3) C(10) 2.977(6) . . yes
O(3) C(12) 3.027(6) . . yes
O(3) C(23) 1.255(6) . . yes
O(3) C(24) 2.776(7) . . yes
O(4) N(6) 2.246(5) . . yes
O(4) C(1) 2.859(5) . . yes
O(4) C(23) 2.815(6) . . yes
O(4) C(26) 1.231(5) . . yes
O(4) C(27) 2.766(8) . . yes
O(5) O(6) 2.340(6) . . yes
O(5) O(7) 2.296(7) . . yes
O(5) O(8) 2.302(7) . . yes
O(6) O(7) 2.287(6) . . yes
O(6) O(8) 2.294(6) . . yes
O(6) C(22) 3.319(6) . 1_656 yes
O(7) O(8) 2.286(7) . . yes
O(8) C(21) 3.282(7) . 1_656 yes
O(9) O(10) 2.345(6) . . yes
O(9) O(11) 2.295(6) . . yes
O(9) O(12) 2.277(7) . . yes
O(9) C(8) 3.144(7) . 1_556 yes
O(9) C(26) 3.278(7) . 1_556 yes
O(10) O(11) 2.339(5) . . yes
O(10) O(12) 2.300(6) . . yes
O(10) N(3) 3.293(6) . . yes
O(10) C(19) 3.355(6) . . yes
O(11) O(12) 2.292(6) . . yes
O(11) N(3) 3.169(5) . . yes
O(11) C(13) 3.320(6) . . yes
O(12) C(28) 3.352(9) . 1_556 yes
N(1) N(2) 2.832(5) . . yes
N(1) C(1) 3.175(6) . . yes
N(1) C(6) 2.518(6) . . yes
N(1) C(7) 1.491(5) . . yes
N(1) C(8) 1.482(6) . . yes
N(1) C(9) 1.503(6) . . yes
N(1) C(10) 2.497(6) . . yes
N(2) C(9) 2.455(6) . . yes
N(2) C(10) 1.469(6) . . yes
N(2) C(11) 1.474(6) . . yes
N(2) C(12) 1.489(6) . . yes
N(2) C(13) 3.057(6) . . yes
N(2) C(14) 2.553(6) . . yes
N(3) N(4) 2.600(5) . . yes
N(3) C(13) 2.950(6) . . yes
N(3) C(18) 2.414(6) . . yes
N(3) C(19) 1.271(5) . . yes
N(3) C(20) 1.473(5) . . yes
N(3) C(21) 2.421(6) . . yes
N(4) C(1) 2.976(6) . . yes
N(4) C(2) 2.403(6) . . yes
N(4) C(20) 2.426(6) . . yes
N(4) C(21) 1.482(5) . . yes
N(4) C(22) 1.266(5) . . yes
N(5) C(23) 1.307(6) . . yes
N(5) C(24) 1.456(7) . . yes
N(5) C(25) 1.455(7) . . yes
N(6) C(26) 1.308(6) . . yes
N(6) C(27) 1.420(8) . . yes
N(6) C(28) 1.470(7) . . yes
C(1) C(2) 1.430(6) . . yes
C(1) C(3) 2.437(6) . . yes
C(1) C(4) 2.774(6) . . yes
C(1) C(5) 2.432(6) . . yes
C(1) C(6) 1.414(6) . . yes
C(1) C(7) 2.495(6) . . yes
C(1) C(22) 2.542(6) . . yes
C(1) C(26) 3.123(7) . . yes
C(2) C(3) 1.400(6) . . yes
C(2) C(4) 2.392(6) . . yes
C(2) C(5) 2.816(7) . . yes
C(2) C(6) 2.447(6) . . yes
C(2) C(22) 1.446(6) . . yes
C(2) C(26) 3.256(7) . . yes
C(3) C(4) 1.362(6) . . yes
C(3) C(5) 2.419(7) . . yes
C(3) C(6) 2.787(6) . . yes
C(3) C(22) 2.424(7) . . yes
C(4) C(5) 1.396(6) . . yes
C(4) C(6) 2.384(6) . . yes
C(5) C(6) 1.379(6) . . yes
C(5) C(7) 2.501(7) . . yes
C(6) C(7) 1.497(6) . . yes
C(6) C(8) 3.069(7) . . yes
C(7) C(8) 2.421(7) . . yes
C(7) C(9) 2.420(7) . . yes
C(8) C(9) 2.441(7) . . yes
C(9) C(10) 1.518(7) . . yes
C(9) C(11) 3.022(7) . . yes
C(10) C(11) 2.449(7) . . yes
C(10) C(12) 2.408(7) . . yes
C(11) C(12) 2.415(7) . . yes
C(11) C(14) 2.965(7) . . yes
C(12) C(13) 2.550(7) . . yes
C(12) C(14) 1.512(6) . . yes
C(12) C(15) 2.500(7) . . yes
C(13) C(14) 1.412(6) . . yes
C(13) C(15) 2.414(6) . . yes
C(13) C(16) 2.776(6) . . yes
C(13) C(17) 2.443(6) . . yes
C(13) C(18) 1.409(6) . . yes
C(13) C(19) 2.533(7) . . yes
C(14) C(15) 1.385(6) . . yes
C(14) C(16) 2.385(7) . . yes
C(14) C(17) 2.800(7) . . yes
C(14) C(18) 2.426(7) . . yes
C(15) C(16) 1.354(6) . . yes
C(15) C(17) 2.389(7) . . yes
C(15) C(18) 2.764(7) . . yes
C(16) C(17) 1.378(6) . . yes
C(16) C(18) 2.389(6) . . yes
C(17) C(18) 1.405(6) . . yes
C(17) C(19) 2.444(7) . . yes
C(18) C(19) 1.472(6) . . yes
C(19) C(20) 2.404(7) . . yes
C(20) C(21) 1.513(6) . . yes
C(21) C(22) 2.420(7) . . yes
C(23) C(24) 2.412(8) . . yes
C(23) C(25) 2.401(8) . . yes
C(24) C(25) 2.491(9) . . yes
C(26) C(27) 2.389(9) . . yes
C(26) C(28) 2.409(8) . . yes
C(27) C(28) 2.47(1) . . yes

loop_
_geom_contact_atom_site_label_1
_geom_contact_atom_site_label_2
_geom_contact_distance
_geom_contact_site_symmetry_1
_geom_contact_site_symmetry_2
_geom_contact_publ_flag
Br(1) Br(1) 3.334(1) . 2_464 ?
Br(1) C(3) 2.841(5) . . ?
Br(1) C(5) 2.846(5) . . ?
Br(2) C(15) 2.845(5) . . ?
Br(2) C(17) 2.834(5) . . ?
Cu Ni 2.9594(9) . . ?
Cu O(4) 2.973(3) . . ?
Cu C(1) 2.855(4) . . ?
Cu C(2) 3.189(4) . . ?
Cu C(13) 2.812(4) . . ?
Cu C(18) 3.178(4) . . ?
Cu C(19) 2.836(5) . . ?
Cu C(20) 2.846(5) . . ?
Cu C(21) 2.820(5) . . ?
Cu C(22) 2.817(5) . . ?
Ni C(1) 2.968(4) . . ?
Ni C(6) 3.273(4) . . ?
Ni C(7) 2.991(5) . . ?
Ni C(8) 2.991(5) . . ?
Ni C(9) 2.925(5) . . ?
Ni C(10) 2.794(5) . . ?
Ni C(11) 3.010(5) . . ?
Ni C(12) 2.967(5) . . ?
Ni C(13) 3.115(5) . . ?
Ni C(23) 2.865(5) . . ?
Ni C(26) 3.222(6) . . ?
O(1) O(2) 2.664(4) . . ?
O(1) O(4) 2.737(4) . . ?
O(1) O(11) 3.101(5) . . ?
O(1) N(1) 3.015(5) . . ?
O(1) N(4) 2.832(4) . . ?
O(1) C(7) 2.743(5) . . ?
O(1) C(22) 2.987(5) . . ?
O(2) O(3) 3.139(4) . . ?
O(2) O(4) 2.800(4) . . ?
O(2) O(11) 3.236(5) . . ?
O(2) N(2) 2.806(4) . . ?
O(2) N(3) 2.728(5) . . ?
O(2) C(11) 3.306(6) . . ?
O(2) C(12) 2.878(5) . . ?
O(2) C(19) 2.893(6) . . ?
O(3) O(4) 2.799(4) . . ?
O(3) N(1) 3.045(5) . . ?
O(3) N(2) 2.865(5) . . ?
O(3) C(8) 3.129(6) . . ?
O(3) C(10) 2.977(6) . . ?
O(3) C(12) 3.027(6) . . ?
O(3) C(24) 2.776(7) . . ?
O(4) C(1) 2.859(5) . . ?
O(4) C(23) 2.815(6) . . ?
O(4) C(27) 2.766(8) . . ?
O(6) C(22) 3.319(6) . 1_656 ?
O(8) C(21) 3.282(7) . 1_656 ?
O(9) C(8) 3.144(7) . 1_556 ?
O(9) C(26) 3.278(7) . 1_556 ?
O(10) N(3) 3.293(6) . . ?
O(10) C(19) 3.355(6) . . ?
O(11) N(3) 3.169(5) . . ?
O(11) C(13) 3.320(6) . . ?
O(12) C(28) 3.352(9) . 1_556 ?
N(1) N(2) 2.832(5) . . ?
N(1) C(1) 3.175(6) . . ?
N(1) C(6) 2.518(6) . . ?
N(2) C(13) 3.057(6) . . ?
N(2) C(14) 2.553(6) . . ?
N(3) N(4) 2.600(5) . . ?
N(3) C(13) 2.950(6) . . ?
N(4) C(1) 2.976(6) . . ?
C(1) C(4) 2.774(6) . . ?
C(1) C(22) 2.542(6) . . ?
C(1) C(26) 3.123(7) . . ?
C(2) C(5) 2.816(7) . . ?
C(2) C(26) 3.256(7) . . ?
C(3) C(6) 2.787(6) . . ?
C(5) C(7) 2.501(7) . . ?
C(6) C(8) 3.069(7) . . ?
C(9) C(11) 3.022(7) . . ?
C(11) C(14) 2.965(7) . . ?
C(12) C(13) 2.550(7) . . ?
C(13) C(16) 2.776(6) . . ?
C(13) C(19) 2.533(7) . . ?
C(14) C(17) 2.800(7) . . ?
C(15) C(18) 2.764(7) . . ?
